data_9013713
loop_
_publ_author_name
'Alvaro, M.'
'Nestola, F.'
'Ballaran, T. B.'
'Camara, F.'
'Domeneghetti, M. C.'
'Tazzoli, V.'

_publ_section_title
;
 High-pressure phase transition of a natural pigeonite
 Note: P = 3.649 GPa
;
_journal_name_full 'American Mineralogist'
_journal_page_first 300
_journal_page_last 311
_journal_paper_doi 10.2138/am.2010.3175
_journal_volume 95
_journal_year 2010
_chemical_compound_source 'Parana, Brazil'
_chemical_formula_sum 'Al0.02 Ca0.121 Fe1.008 Mg0.871 O6 Si1.98'
_chemical_name_mineral Pigeonite
_space_group_IT_number 15
_symmetry_space_group_name_Hall '-C 2yc'
_symmetry_space_group_name_H-M 'C 1 2/c 1'
_cell_angle_alpha 90
_cell_angle_beta 104.11
_cell_angle_gamma 90
_cell_length_a 9.494
_cell_length_b 8.818
_cell_length_c 5.060
_cell_formula_units_Z 4
_cell_volume 410.833
_database_code_amcsd 0005010
_diffrn_ambient_pressure 3.649e+06
_exptl_crystal_density_diffrn 3.791
_cod_original_formula_sum 'Fe1.008 Mg.871 Ca.121 (Si1.98 Al.02) O6'
_cod_database_code 9013713

loop_
_space_group_symop_operation_xyz
x,y,z
1/2+x,1/2+y,z
x,-y,1/2+z
1/2+x,1/2-y,1/2+z
-x,y,1/2-z
1/2-x,1/2+y,1/2-z
-x,-y,-z
1/2-x,1/2-y,-z

loop_
_atom_site_label
_atom_site_fract_x
_atom_site_fract_y
_atom_site_fract_z
_atom_site_occupancy
_atom_site_U_iso_or_equiv
FeA 0.00000 0.90640 0.25000 0.25300 0.00980
MgA 0.00000 0.90640 0.25000 0.74700 0.00980
FeB 0.00000 0.27790 0.25000 0.75500 0.01570
MgB 0.00000 0.27790 0.25000 0.12400 0.01570
CaB 0.00000 0.27790 0.25000 0.12100 0.01570
Si 0.29560 0.09050 0.22370 0.99000 0.00810
Al 0.29560 0.09050 0.22370 0.01000 0.00810
O1 0.12160 0.08930 0.14300 1.00000 0.00100
O2 0.37320 0.23950 0.36000 1.00000 0.01200
O3 0.35170 0.04960 0.94500 1.00000 0.01500

loop_
_cod_related_entry_id
_cod_related_entry_database
_cod_related_entry_code
1 AMCSD 0005010
